data_7154470
loop_
_publ_author_name
'Quintero, Celso'
'Valderrama, Mauricio'
'Becerra, Alexandra'
'Daniliuc, Constantin G.'
'Rojas, Rene S.'

_publ_section_title
;
 Synthesis of 4(3H)quinazolinimines by reaction of
 (E)-N-(aryl)-acetimidoyl or -benzimidoyl chloride with amines.
;
_journal_issue 22
_journal_name_full 'Organic &amp; biomolecular chemistry'
_journal_page_first 6183
_journal_page_last 6193
_journal_paper_doi 10.1039/c5ob00444f
_journal_volume 13
_journal_year 2015
_chemical_formula_sum 'C22 H22 Cl N3 O3'
_chemical_formula_weight 411.87
_space_group_crystal_system triclinic
_space_group_IT_number 2
_space_group_name_Hall '-P 1'
_space_group_name_H-M_alt 'P -1'
_symmetry_space_group_name_Hall '-P 1'
_symmetry_space_group_name_H-M 'P -1'
_atom_sites_solution_hydrogens mixed
_audit_update_record
;
2015-03-31 deposited with the CCDC.
2015-04-23 downloaded from the CCDC.
;
_cell_angle_alpha 83.463(2)
_cell_angle_beta 84.947(2)
_cell_angle_gamma 73.188(2)
_cell_formula_units_Z 2
_cell_length_a 7.7886(2)
_cell_length_b 9.9350(3)
_cell_length_c 13.6151(4)
_cell_measurement_reflns_used 6019
_cell_measurement_temperature 100.(2)
_cell_measurement_theta_max 65.2262
_cell_measurement_theta_min 4.6697
_cell_volume 1000.26(5)
_computing_cell_refinement 'SAINT V8.34A (Bruker AXS Inc., 2013)'
_computing_data_collection 'APEX2 v.2014.5-0 (Bruker AXS Inc., 2014)'
_computing_data_reduction 'SAINT V8.34A (Bruker AXS Inc., 2013)'
_computing_molecular_graphics 'XP (Bruker AXS Inc., 2014)'
_computing_publication_material 'SHELXL2014 (Sheldrick, 2014)'
_computing_structure_refinement 'SHELXL2014 (Sheldrick, 2014)'
_computing_structure_solution 'SHELXL2014 (Sheldrick, 2014)'
_diffrn_ambient_temperature 100.(2)
_diffrn_detector_area_resol_mean 8.3333
_diffrn_measured_fraction_theta_full 0.983
_diffrn_measured_fraction_theta_max 0.983
_diffrn_measurement_device_type 'KappaCCD APEXII'
_diffrn_measurement_method 'phi / omega scans'
_diffrn_radiation_monochromator graphite
_diffrn_radiation_type CuK\a
_diffrn_radiation_wavelength 1.54178
_diffrn_reflns_av_R_equivalents 0.0514
_diffrn_reflns_av_unetI/netI 0.0367
_diffrn_reflns_limit_h_max 9
_diffrn_reflns_limit_h_min -9
_diffrn_reflns_limit_k_max 11
_diffrn_reflns_limit_k_min -11
_diffrn_reflns_limit_l_max 16
_diffrn_reflns_limit_l_min -16
_diffrn_reflns_number 16418
_diffrn_reflns_theta_full 65.20
_diffrn_reflns_theta_max 65.20
_diffrn_reflns_theta_min 4.67
_diffrn_source 'fine-focus sealed tube'
_diffrn_source_type 'fine-focus sealed tube'
_exptl_absorpt_coefficient_mu 1.932
_exptl_absorpt_correction_T_max 0.96
_exptl_absorpt_correction_T_min 0.83
_exptl_absorpt_correction_type multi-scan
_exptl_absorpt_process_details
;
Bruker AXS (2014). SADABS, Version 2014/2, Bruker AXS Inc., Madison, Wisconsin,
USA.
;
_exptl_crystal_colour 'pale yellow'
_exptl_crystal_density_diffrn 1.368
_exptl_crystal_density_method 'not measured'
_exptl_crystal_description needle
_exptl_crystal_F_000 432
_exptl_crystal_size_max 0.200
_exptl_crystal_size_mid 0.080
_exptl_crystal_size_min 0.020
_refine_diff_density_max 0.241
_refine_diff_density_min -0.223
_refine_ls_extinction_method none
_refine_ls_goodness_of_fit_ref 1.053
_refine_ls_hydrogen_treatment mixed
_refine_ls_matrix_type full
_refine_ls_number_parameters 285
_refine_ls_number_reflns 3365
_refine_ls_number_restraints 1
_refine_ls_restrained_S_all 1.053
_refine_ls_R_factor_all 0.0443
_refine_ls_R_factor_gt 0.0362
_refine_ls_shift/su_max 0.000
_refine_ls_shift/su_mean 0.000
_refine_ls_structure_factor_coef Fsqd
_refine_ls_weighting_details 'w=1/[\s^2^(Fo^2^)+(0.0428P)^2^+0.3760P] where P=(Fo^2^+2Fc^2^)/3'
_refine_ls_weighting_scheme calc
_refine_ls_wR_factor_gt 0.0873
_refine_ls_wR_factor_ref 0.0910
_reflns_number_gt 2859
_reflns_number_total 3365
_reflns_threshold_expression 'I > 2\s(I)'
_cod_data_source_file c5ob00444f2.cif
_cod_data_source_block dan7902
_cod_depositor_comments 'Adding full bibliography for 7154465--7154470.cif.'
_cod_database_code 7154470

loop_
_space_group_symop_operation_xyz
'x, y, z'
'-x, -y, -z'

loop_
_atom_site_type_symbol
_atom_site_label
_atom_site_fract_x
_atom_site_fract_y
_atom_site_fract_z
_atom_site_U_iso_or_equiv
_atom_site_adp_type
_atom_site_calc_flag
_atom_site_refinement_flags_adp
_atom_site_refinement_flags_occupancy
_atom_site_refinement_flags_posn
_atom_site_occupancy
_atom_site_disorder_assembly
_atom_site_disorder_group
Cl Cl1 1.28696(6) 0.59842(5) 0.31019(3) 0.02280(14) Uani d . . . 1.0 . .
N N1 1.5688(2) 0.85610(16) 0.68102(11) 0.0197(3) Uani d . . . 1.0 . .
N N2 1.2918(2) 0.64396(17) 0.54030(13) 0.0220(4) Uani d . . . 1.0 . .
H H1 1.309(3) 0.637(2) 0.475(2) 0.033(6) Uiso d . . . 1.0 . .
H H2 1.203(4) 0.615(3) 0.576(2) 0.055(8) Uiso d . . . 1.0 . .
N N3 1.36035(19) 0.72256(15) 0.68157(11) 0.0163(3) Uani d . . . 1.0 . .
O O1 1.04132(17) 0.90852(12) 0.72548(9) 0.0200(3) Uani d . . . 1.0 . .
O O2 1.15669(17) 0.34124(13) 0.85202(10) 0.0224(3) Uani d . . . 1.0 . .
O O3 0.9829(2) 0.56098(17) 0.59056(12) 0.0281(3) Uani d . . D 1.0 . .
H H3 0.920(4) 0.515(3) 0.627(2) 0.039(7) Uiso d . . . 1.0 . .
H H4 1.003(8) 0.514(6) 0.536(3) 0.06(2) Uiso d . P D 0.55(6) A 1
H H4A 0.905(8) 0.649(5) 0.587(5) 0.06(3) Uiso d . P D 0.45(6) A 2
C C2 1.4545(2) 0.79686(18) 0.72728(13) 0.0173(4) Uani d . . . 1.0 . .
C C4 1.3895(2) 0.70619(18) 0.58271(13) 0.0181(4) Uani d . . . 1.0 . .
C C5 1.5812(3) 0.7393(2) 0.43007(14) 0.0223(4) Uani d . . . 1.0 . .
H H5 1.5259 0.6875 0.3947 0.027 Uiso calc U . R 1.0 . .
C C6 1.7134(3) 0.7940(2) 0.38381(15) 0.0264(5) Uani d . . . 1.0 . .
H H6 1.7512 0.7783 0.3168 0.032 Uiso calc U . R 1.0 . .
C C7 1.7931(3) 0.8730(2) 0.43490(15) 0.0277(5) Uani d . . . 1.0 . .
H H7 1.8836 0.9113 0.402 0.033 Uiso calc U . R 1.0 . .
C C8 1.7411(3) 0.8954(2) 0.53204(14) 0.0246(4) Uani d . . . 1.0 . .
H H8 1.7949 0.9498 0.5659 0.029 Uiso calc U . R 1.0 . .
C C9 1.6092(2) 0.83839(19) 0.58123(14) 0.0202(4) Uani d . . . 1.0 . .
C C10 1.5277(2) 0.76008(18) 0.52988(13) 0.0182(4) Uani d . . . 1.0 . .
C C11 1.4250(2) 0.80184(19) 0.83615(14) 0.0184(4) Uani d . . . 1.0 . .
C C12 1.4894(3) 0.6791(2) 0.89817(14) 0.0209(4) Uani d . . . 1.0 . .
H H12 1.5395 0.5913 0.8709 0.025 Uiso calc U . R 1.0 . .
C C13 1.4805(3) 0.6851(2) 0.99961(14) 0.0240(4) Uani d . . . 1.0 . .
H H13 1.5277 0.6016 1.0416 0.029 Uiso calc U . R 1.0 . .
C C14 1.4037(3) 0.8113(2) 1.04013(15) 0.0271(5) Uani d . . . 1.0 . .
H H14 1.3952 0.8145 1.1099 0.032 Uiso calc U . R 1.0 . .
C C15 1.3388(3) 0.9338(2) 0.97839(15) 0.0305(5) Uani d . . . 1.0 . .
H H15 1.2852 1.0209 1.0061 0.037 Uiso calc U . R 1.0 . .
C C16 1.3517(3) 0.9295(2) 0.87659(15) 0.0256(4) Uani d . . . 1.0 . .
H H16 1.3105 1.014 0.8345 0.031 Uiso calc U . R 1.0 . .
C C21 1.2213(2) 0.67236(19) 0.73907(13) 0.0168(4) Uani d . . . 1.0 . .
C C22 1.0583(2) 0.77103(18) 0.76207(13) 0.0172(4) Uani d . . . 1.0 . .
C C23 0.9276(2) 0.72385(19) 0.81943(13) 0.0190(4) Uani d . . . 1.0 . .
H H23 0.8168 0.7893 0.8375 0.023 Uiso calc U . R 1.0 . .
C C24 0.9579(2) 0.58106(19) 0.85071(13) 0.0192(4) Uani d . . . 1.0 . .
H H24 0.8673 0.5498 0.8899 0.023 Uiso calc U . R 1.0 . .
C C25 1.1187(2) 0.48393(18) 0.82529(13) 0.0183(4) Uani d . . . 1.0 . .
C C26 1.2527(2) 0.53012(19) 0.76990(13) 0.0173(4) Uani d . . . 1.0 . .
H H26 1.3646 0.4649 0.7534 0.021 Uiso calc U . R 1.0 . .
C C27 0.8929(3) 1.01319(19) 0.76705(15) 0.0246(4) Uani d . . . 1.0 . .
H H27A 0.7799 0.9971 0.7523 0.037 Uiso calc U . R 1.0 . .
H H27B 0.8966 1.1074 0.7383 0.037 Uiso calc U . R 1.0 . .
H H27C 0.9009 1.0065 0.839 0.037 Uiso calc U . R 1.0 . .
C C28 1.0123(3) 0.2924(2) 0.90041(14) 0.0234(4) Uani d . . . 1.0 . .
H H28A 0.9769 0.3335 0.9638 0.035 Uiso calc U . R 1.0 . .
H H28B 1.0515 0.1892 0.9123 0.035 Uiso calc U . R 1.0 . .
H H28C 0.9096 0.3209 0.8584 0.035 Uiso calc U . R 1.0 . .

loop_
_atom_site_aniso_label
_atom_site_aniso_U_11
_atom_site_aniso_U_22
_atom_site_aniso_U_33
_atom_site_aniso_U_12
_atom_site_aniso_U_13
_atom_site_aniso_U_23
Cl1 0.0229(2) 0.0261(2) 0.0194(2) -0.00681(18) -0.00150(18) -0.00167(17)
N1 0.0214(8) 0.0214(8) 0.0178(8) -0.0091(7) 0.0002(6) -0.0009(6)
N2 0.0270(9) 0.0274(9) 0.0150(9) -0.0127(7) -0.0003(7) -0.0030(7)
N3 0.0172(8) 0.0177(8) 0.0145(8) -0.0063(6) 0.0001(6) -0.0014(6)
O1 0.0218(7) 0.0140(6) 0.0228(7) -0.0043(5) 0.0021(5) -0.0006(5)
O2 0.0241(7) 0.0167(7) 0.0262(7) -0.0072(5) -0.0009(6) 0.0017(5)
O3 0.0311(8) 0.0347(9) 0.0239(8) -0.0187(8) 0.0011(7) -0.0026(7)
C2 0.0174(9) 0.0131(8) 0.0206(10) -0.0031(7) -0.0022(7) -0.0007(7)
C4 0.0202(9) 0.0157(9) 0.0173(9) -0.0033(7) -0.0027(7) -0.0005(7)
C5 0.0255(10) 0.0207(10) 0.0205(10) -0.0070(8) 0.0016(8) -0.0024(8)
C6 0.0345(12) 0.0256(11) 0.0173(10) -0.0081(9) 0.0042(8) -0.0003(8)
C7 0.0310(11) 0.0275(11) 0.0256(11) -0.0135(9) 0.0059(9) 0.0017(8)
C8 0.0276(11) 0.0258(10) 0.0231(10) -0.0133(9) 0.0007(8) -0.0007(8)
C9 0.0219(10) 0.0186(9) 0.0187(10) -0.0045(8) -0.0002(8) 0.0005(7)
C10 0.0210(9) 0.0135(9) 0.0179(9) -0.0024(7) -0.0009(7) 0.0008(7)
C11 0.0170(9) 0.0218(9) 0.0190(10) -0.0096(8) -0.0013(7) -0.0013(7)
C12 0.0236(10) 0.0200(10) 0.0210(10) -0.0088(8) -0.0009(8) -0.0030(8)
C13 0.0278(11) 0.0239(10) 0.0210(10) -0.0096(8) -0.0051(8) 0.0038(8)
C14 0.0313(11) 0.0334(11) 0.0170(10) -0.0091(9) -0.0011(8) -0.0046(8)
C15 0.0370(12) 0.0268(11) 0.0251(11) -0.0027(9) -0.0011(9) -0.0091(9)
C16 0.0302(11) 0.0233(10) 0.0210(10) -0.0040(9) -0.0037(8) -0.0008(8)
C21 0.0191(9) 0.0206(9) 0.0131(9) -0.0096(7) -0.0002(7) -0.0013(7)
C22 0.0200(9) 0.0171(9) 0.0154(9) -0.0066(7) -0.0024(7) -0.0009(7)
C23 0.0194(9) 0.0194(9) 0.0185(9) -0.0061(8) 0.0003(7) -0.0034(7)
C24 0.0202(10) 0.0228(10) 0.0166(9) -0.0100(8) 0.0002(7) -0.0010(7)
C25 0.0233(10) 0.0160(9) 0.0170(9) -0.0072(8) -0.0039(8) -0.0012(7)
C26 0.0172(9) 0.0192(9) 0.0152(9) -0.0045(7) -0.0011(7) -0.0026(7)
C27 0.0264(10) 0.0160(9) 0.0295(11) -0.0035(8) 0.0032(8) -0.0045(8)
C28 0.0294(11) 0.0203(10) 0.0228(10) -0.0122(8) -0.0014(8) 0.0022(8)

loop_
_atom_type_symbol
_atom_type_description
_atom_type_scat_dispersion_real
_atom_type_scat_dispersion_imag
_atom_type_scat_source
C C 0.0181 0.0091 'International Tables Vol C Tables 4.2.6.8 and 6.1.1.4'
H H 0.0000 0.0000 'International Tables Vol C Tables 4.2.6.8 and 6.1.1.4'
N N 0.0311 0.0180 'International Tables Vol C Tables 4.2.6.8 and 6.1.1.4'
O O 0.0492 0.0322 'International Tables Vol C Tables 4.2.6.8 and 6.1.1.4'
Cl Cl 0.3639 0.7018 'International Tables Vol C Tables 4.2.6.8 and 6.1.1.4'

loop_
_geom_angle_atom_site_label_1
_geom_angle_atom_site_label_2
_geom_angle_atom_site_label_3
_geom_angle
C2 N1 C9 118.03(16)
C4 N2 H1 119.0(15)
C4 N2 H2 120.5(18)
H1 N2 H2 120.(2)
C4 N3 C2 120.64(16)
C4 N3 C21 120.09(14)
C2 N3 C21 119.10(14)
C22 O1 C27 116.13(15)
C25 O2 C28 116.26(14)
H3 O3 H4 101.(4)
H3 O3 H4A 101.(4)
N1 C2 N3 123.91(16)
N1 C2 C11 118.51(16)
N3 C2 C11 117.53(16)
N2 C4 N3 119.55(18)
N2 C4 C10 123.23(17)
N3 C4 C10 117.22(16)
C6 C5 C10 119.84(18)
C6 C5 H5 120.1
C10 C5 H5 120.1
C5 C6 C7 120.41(18)
C5 C6 H6 119.8
C7 C6 H6 119.8
C8 C7 C6 120.41(19)
C8 C7 H7 119.8
C6 C7 H7 119.8
C7 C8 C9 120.19(18)
C7 C8 H8 119.9
C9 C8 H8 119.9
N1 C9 C8 118.25(17)
N1 C9 C10 122.14(18)
C8 C9 C10 119.55(18)
C5 C10 C9 119.59(18)
C5 C10 C4 122.71(17)
C9 C10 C4 117.70(17)
C16 C11 C12 119.68(17)
C16 C11 C2 120.65(16)
C12 C11 C2 119.30(16)
C13 C12 C11 119.93(17)
C13 C12 H12 120.0
C11 C12 H12 120.0
C14 C13 C12 120.49(18)
C14 C13 H13 119.8
C12 C13 H13 119.8
C13 C14 C15 119.64(18)
C13 C14 H14 120.2
C15 C14 H14 120.2
C16 C15 C14 120.28(18)
C16 C15 H15 119.9
C14 C15 H15 119.9
C15 C16 C11 119.94(18)
C15 C16 H16 120.0
C11 C16 H16 120.0
C26 C21 C22 121.86(17)
C26 C21 N3 119.91(16)
C22 C21 N3 118.23(16)
O1 C22 C23 125.19(16)
O1 C22 C21 116.56(16)
C23 C22 C21 118.25(16)
C22 C23 C24 120.32(17)
C22 C23 H23 119.8
C24 C23 H23 119.8
C25 C24 C23 120.75(18)
C25 C24 H24 119.6
C23 C24 H24 119.6
O2 C25 C24 123.94(17)
O2 C25 C26 116.47(16)
C24 C25 C26 119.59(17)
C21 C26 C25 119.20(17)
C21 C26 H26 120.4
C25 C26 H26 120.4
O1 C27 H27A 109.5
O1 C27 H27B 109.5
H27A C27 H27B 109.5
O1 C27 H27C 109.5
H27A C27 H27C 109.5
H27B C27 H27C 109.5
O2 C28 H28A 109.5
O2 C28 H28B 109.5
H28A C28 H28B 109.5
O2 C28 H28C 109.5
H28A C28 H28C 109.5
H28B C28 H28C 109.5

loop_
_geom_bond_atom_site_label_1
_geom_bond_atom_site_label_2
_geom_bond_distance
N1 C2 1.286(2)
N1 C9 1.387(2)
N2 C4 1.313(2)
N2 H1 0.89(3)
N2 H2 0.90(3)
N3 C4 1.365(2)
N3 C2 1.403(2)
N3 C21 1.452(2)
O1 C22 1.372(2)
O1 C27 1.436(2)
O2 C25 1.374(2)
O2 C28 1.431(2)
O3 H3 0.85(3)
O3 H4 0.90(4)
O3 H4A 0.90(4)
C2 C11 1.484(3)
C4 C10 1.440(3)
C5 C6 1.373(3)
C5 C10 1.406(3)
C5 H5 0.95
C6 C7 1.403(3)
C6 H6 0.95
C7 C8 1.372(3)
C7 H7 0.95
C8 C9 1.398(3)
C8 H8 0.95
C9 C10 1.409(3)
C11 C16 1.387(3)
C11 C12 1.392(3)
C12 C13 1.384(3)
C12 H12 0.95
C13 C14 1.378(3)
C13 H13 0.95
C14 C15 1.389(3)
C14 H14 0.95
C15 C16 1.385(3)
C15 H15 0.95
C16 H16 0.95
C21 C26 1.384(3)
C21 C22 1.397(3)
C22 C23 1.385(3)
C23 C24 1.391(3)
C23 H23 0.95
C24 C25 1.386(3)
C24 H24 0.95
C25 C26 1.389(3)
C26 H26 0.95
C27 H27A 0.98
C27 H27B 0.98
C27 H27C 0.98
C28 H28A 0.98
C28 H28B 0.98
C28 H28C 0.98

loop_
_geom_hbond_atom_site_label_D
_geom_hbond_atom_site_label_H
_geom_hbond_atom_site_label_A
_geom_hbond_site_symmetry_A
_geom_hbond_distance_DH
_geom_hbond_distance_HA
_geom_hbond_distance_DA
_geom_hbond_angle_DHA
N2 H1 Cl1 . 0.89(3) 2.35(3) 3.2209(18) 165.(2)
N2 H2 O3 . 0.90(3) 1.93(3) 2.769(2) 154.(3)
O3 H3 Cl1 2_766 0.85(3) 2.28(3) 3.1126(17) 165.(2)
O3 H4 O3 2_766 0.90(4) 1.93(4) 2.828(3) 171.(5)

loop_
_geom_torsion_atom_site_label_1
_geom_torsion_atom_site_label_2
_geom_torsion_atom_site_label_3
_geom_torsion_atom_site_label_4
_geom_torsion
C9 N1 C2 N3 -4.0(3)
C9 N1 C2 C11 173.44(15)
C4 N3 C2 N1 1.6(3)
C21 N3 C2 N1 -173.76(16)
C4 N3 C2 C11 -175.89(15)
C21 N3 C2 C11 8.8(2)
C2 N3 C4 N2 -175.76(16)
C21 N3 C4 N2 -0.5(2)
C2 N3 C4 C10 3.9(2)
C21 N3 C4 C10 179.17(15)
C10 C5 C6 C7 -1.3(3)
C5 C6 C7 C8 0.6(3)
C6 C7 C8 C9 0.6(3)
C2 N1 C9 C8 -176.24(17)
C2 N1 C9 C10 0.9(3)
C7 C8 C9 N1 176.03(18)
C7 C8 C9 C10 -1.2(3)
C6 C5 C10 C9 0.7(3)
C6 C5 C10 C4 179.70(17)
N1 C9 C10 C5 -176.56(16)
C8 C9 C10 C5 0.5(3)
N1 C9 C10 C4 4.4(3)
C8 C9 C10 C4 -178.53(16)
N2 C4 C10 C5 -5.9(3)
N3 C4 C10 C5 174.43(16)
N2 C4 C10 C9 173.08(17)
N3 C4 C10 C9 -6.5(2)
N1 C2 C11 C16 64.7(2)
N3 C2 C11 C16 -117.71(19)
N1 C2 C11 C12 -108.3(2)
N3 C2 C11 C12 69.3(2)
C16 C11 C12 C13 -0.1(3)
C2 C11 C12 C13 172.91(17)
C11 C12 C13 C14 1.8(3)
C12 C13 C14 C15 -1.6(3)
C13 C14 C15 C16 -0.3(3)
C14 C15 C16 C11 1.9(3)
C12 C11 C16 C15 -1.7(3)
C2 C11 C16 C15 -174.65(19)
C4 N3 C21 C26 78.7(2)
C2 N3 C21 C26 -105.90(19)
C4 N3 C21 C22 -101.58(19)
C2 N3 C21 C22 73.8(2)
C27 O1 C22 C23 13.5(2)
C27 O1 C22 C21 -166.34(15)
C26 C21 C22 O1 -178.53(15)
N3 C21 C22 O1 1.8(2)
C26 C21 C22 C23 1.6(3)
N3 C21 C22 C23 -178.08(15)
O1 C22 C23 C24 178.51(16)
C21 C22 C23 C24 -1.6(3)
C22 C23 C24 C25 0.1(3)
C28 O2 C25 C24 6.3(2)
C28 O2 C25 C26 -173.97(15)
C23 C24 C25 O2 -178.81(16)
C23 C24 C25 C26 1.5(3)
C22 C21 C26 C25 0.0(3)
N3 C21 C26 C25 179.65(15)
O2 C25 C26 C21 178.76(15)
C24 C25 C26 C21 -1.5(3)
